data_4062332
loop_
_publ_author_name
'Ichinohe, Masaaki'
'Kinjo, Rei'
'Sekiguchi, Akira'

_publ_section_title
;
 The First Stable Methyl-Substituted Disilene: Synthesis, Crystal Structure,
 and Regiospecific MeLi Addition
;
_journal_issue 23
_journal_name_full Organometallics
_journal_page_first 4621
_journal_page_last 4623
_journal_paper_doi 10.1021/om030571a
_journal_volume 22
_journal_year 2003
_chemical_formula_sum 'C38 H90 Si7'
_chemical_formula_weight 743.73
_space_group_IT_number 14
_symmetry_cell_setting monoclinic
_symmetry_space_group_name_Hall '-P 2ybc'
_symmetry_space_group_name_H-M 'P 1 21/c 1'
_cell_angle_alpha 90.00
_cell_angle_beta 101.7830(10)
_cell_angle_gamma 90.00
_cell_formula_units_Z 4
_cell_length_a 12.9870(3)
_cell_length_b 32.2930(7)
_cell_length_c 11.8790(2)
_cell_measurement_temperature 120
_cell_volume 4876.94(17)
_diffrn_ambient_temperature 120
_exptl_crystal_density_diffrn 1.013
_cod_depositor_comments
;
The following automatic conversions were performed:
'_symmetry_cell_setting' value 'Monoclinic' changed to 'monoclinic'
according to '/home/saulius/struct/CIF-dictionaries/cif_core.dic'
dictionary named 'cif_core.dic' version 2.4.1 from 2010-06-29.

Automatic conversion script
Id: cif_fix_enum 1527 2010-12-29 10:47:43Z saulius 
;
_cod_original_sg_symbol_H-M 'P 21/c'
_cod_database_code 4062332

loop_
_symmetry_equiv_pos_as_xyz
'x, y, z'
'-x, y+1/2, -z+1/2'
'-x, -y, -z'
'x, -y-1/2, z-1/2'

loop_
_atom_site_label
_atom_site_type_symbol
_atom_site_fract_x
_atom_site_fract_y
_atom_site_fract_z
_atom_site_U_iso_or_equiv
_atom_site_adp_type
_atom_site_occupancy
_atom_site_symmetry_multiplicity
_atom_site_calc_flag
_atom_site_refinement_flags
_atom_site_disorder_assembly
_atom_site_disorder_group
Si1 Si 0.30319(3) 0.106497(11) 0.27132(3) 0.01553(9) Uani 1 1 d . . .
Si2 Si 0.22518(3) 0.154589(11) 0.15297(3) 0.01757(9) Uani 1 1 d . . .
Si3 Si 0.49131(3) 0.109341(11) 0.33589(3) 0.01437(9) Uani 1 1 d . . .
Si4 Si 0.55509(3) 0.166912(11) 0.46513(3) 0.01615(9) Uani 1 1 d . . .
Si5 Si 0.55613(3) 0.090930(12) 0.16138(3) 0.01746(9) Uani 1 1 d . . .
Si6 Si 0.20294(3) 0.055558(11) 0.34706(3) 0.01777(9) Uani 1 1 d . . .
Si7 Si 0.07707(3) 0.159733(12) -0.00233(3) 0.01813(9) Uani 1 1 d . . .
C1 C 0.30303(11) 0.20456(4) 0.16207(14) 0.0239(3) Uani 1 1 d . . .
H1A H 0.2653 0.2243 0.1087 0.036 Uiso 1 1 calc R . .
H1B H 0.3703 0.1992 0.1434 0.036 Uiso 1 1 calc R . .
H1C H 0.3129 0.2155 0.2387 0.036 Uiso 1 1 calc R . .
C2 C 0.51908(11) 0.06223(4) 0.43527(12) 0.0197(3) Uani 1 1 d . . .
H2A H 0.5932 0.0604 0.4663 0.030 Uiso 1 1 calc R . .
H2B H 0.4960 0.0376 0.3924 0.030 Uiso 1 1 calc R . .
H2C H 0.4820 0.0651 0.4969 0.030 Uiso 1 1 calc R . .
C3 C 0.57378(12) 0.21671(4) 0.38843(13) 0.0251(3) Uani 1 1 d . . .
H3A H 0.6251 0.2126 0.3417 0.038 Uiso 1 1 calc R . .
H3B H 0.5976 0.2380 0.4440 0.038 Uiso 1 1 calc R . .
H3C H 0.5081 0.2249 0.3406 0.038 Uiso 1 1 calc R . .
C4 C 0.45071(11) 0.17796(4) 0.55657(13) 0.0204(3) Uani 1 1 d . . .
C5 C 0.49375(13) 0.20546(5) 0.66210(14) 0.0269(3) Uani 1 1 d . . .
H5A H 0.5218 0.2306 0.6373 0.040 Uiso 1 1 calc R . .
H5B H 0.5483 0.1909 0.7137 0.040 Uiso 1 1 calc R . .
H5C H 0.4379 0.2120 0.7010 0.040 Uiso 1 1 calc R . .
C6 C 0.40697(12) 0.13807(5) 0.59949(14) 0.0260(3) Uani 1 1 d . . .
H6A H 0.3800 0.1204 0.5352 0.039 Uiso 1 1 calc R . .
H6B H 0.3514 0.1449 0.6386 0.039 Uiso 1 1 calc R . .
H6C H 0.4621 0.1240 0.6515 0.039 Uiso 1 1 calc R . .
C7 C 0.35827(12) 0.20157(5) 0.48144(14) 0.0272(3) Uani 1 1 d . . .
H7A H 0.3293 0.1853 0.4148 0.041 Uiso 1 1 calc R . .
H7B H 0.3830 0.2275 0.4577 0.041 Uiso 1 1 calc R . .
H7C H 0.3049 0.2066 0.5251 0.041 Uiso 1 1 calc R . .
C8 C 0.69232(11) 0.15522(4) 0.55977(13) 0.0219(3) Uani 1 1 d . . .
C9 C 0.74386(13) 0.19521(5) 0.61637(15) 0.0301(3) Uani 1 1 d . . .
H9A H 0.7467 0.2155 0.5580 0.045 Uiso 1 1 calc R . .
H9B H 0.8139 0.1892 0.6575 0.045 Uiso 1 1 calc R . .
H9C H 0.7030 0.2058 0.6688 0.045 Uiso 1 1 calc R . .
C10 C 0.76560(13) 0.13854(6) 0.48366(16) 0.0348(4) Uani 1 1 d . . .
H10A H 0.7685 0.1580 0.4233 0.052 Uiso 1 1 calc R . .
H10B H 0.7392 0.1125 0.4507 0.052 Uiso 1 1 calc R . .
H10C H 0.8349 0.1347 0.5295 0.052 Uiso 1 1 calc R . .
C11 C 0.68914(13) 0.12354(5) 0.65571(15) 0.0305(3) Uani 1 1 d . . .
H11A H 0.6438 0.1335 0.7042 0.046 Uiso 1 1 calc R . .
H11B H 0.7588 0.1197 0.7007 0.046 Uiso 1 1 calc R . .
H11C H 0.6628 0.0976 0.6221 0.046 Uiso 1 1 calc R . .
C12 C 0.43774(12) 0.07395(5) 0.05117(14) 0.0266(3) Uani 1 1 d . . .
H12A H 0.4052 0.0507 0.0803 0.040 Uiso 1 1 calc R . .
H12B H 0.4594 0.0661 -0.0184 0.040 Uiso 1 1 calc R . .
H12C H 0.3883 0.0964 0.0355 0.040 Uiso 1 1 calc R . .
C13 C 0.61195(12) 0.13743(5) 0.09064(13) 0.0232(3) Uani 1 1 d . . .
C14 C 0.53749(14) 0.17411(5) 0.09412(15) 0.0317(3) Uani 1 1 d . . .
H14A H 0.5329 0.1796 0.1724 0.048 Uiso 1 1 calc R . .
H14B H 0.4689 0.1675 0.0502 0.048 Uiso 1 1 calc R . .
H14C H 0.5641 0.1981 0.0619 0.048 Uiso 1 1 calc R . .
C15 C 0.61426(16) 0.12992(6) -0.03701(15) 0.0362(4) Uani 1 1 d . . .
H15A H 0.5456 0.1217 -0.0775 0.054 Uiso 1 1 calc R . .
H15B H 0.6639 0.1084 -0.0429 0.054 Uiso 1 1 calc R . .
H15C H 0.6347 0.1550 -0.0701 0.054 Uiso 1 1 calc R . .
C16 C 0.72255(13) 0.15009(6) 0.15381(16) 0.0336(4) Uani 1 1 d . . .
H16A H 0.7224 0.1547 0.2336 0.050 Uiso 1 1 calc R . .
H16B H 0.7430 0.1751 0.1206 0.050 Uiso 1 1 calc R . .
H16C H 0.7715 0.1284 0.1468 0.050 Uiso 1 1 calc R . .
C17 C 0.64927(11) 0.04329(4) 0.18362(13) 0.0225(3) Uani 1 1 d . . .
C18 C 0.69444(13) 0.03554(5) 0.07472(15) 0.0319(4) Uani 1 1 d . . .
H18A H 0.6377 0.0329 0.0092 0.048 Uiso 1 1 calc R . .
H18B H 0.7353 0.0105 0.0842 0.048 Uiso 1 1 calc R . .
H18C H 0.7384 0.0584 0.0631 0.048 Uiso 1 1 calc R . .
C19 C 0.74294(12) 0.04726(5) 0.28541(14) 0.0259(3) Uani 1 1 d . . .
H19A H 0.7176 0.0522 0.3547 0.039 Uiso 1 1 calc R . .
H19B H 0.7867 0.0700 0.2720 0.039 Uiso 1 1 calc R . .
H19C H 0.7832 0.0221 0.2932 0.039 Uiso 1 1 calc R . .
C20 C 0.58598(13) 0.00428(5) 0.20255(15) 0.0286(3) Uani 1 1 d . . .
H20A H 0.5270 0.0012 0.1396 0.043 Uiso 1 1 calc R . .
H20B H 0.5613 0.0070 0.2731 0.043 Uiso 1 1 calc R . .
H20C H 0.6303 -0.0197 0.2067 0.043 Uiso 1 1 calc R . .
C21 C 0.27669(12) 0.03405(5) 0.48849(14) 0.0266(3) Uani 1 1 d . . .
H21A H 0.2923 0.0561 0.5437 0.040 Uiso 1 1 calc R . .
H21B H 0.3411 0.0216 0.4777 0.040 Uiso 1 1 calc R . .
H21C H 0.2342 0.0136 0.5159 0.040 Uiso 1 1 calc R . .
C22 C 0.08197(11) 0.08275(4) 0.38533(13) 0.0211(3) Uani 1 1 d . . .
C23 C 0.11789(13) 0.12073(5) 0.46203(16) 0.0303(3) Uani 1 1 d . . .
H23A H 0.1661 0.1120 0.5303 0.045 Uiso 1 1 calc R . .
H23B H 0.0578 0.1336 0.4828 0.045 Uiso 1 1 calc R . .
H23C H 0.1521 0.1402 0.4207 0.045 Uiso 1 1 calc R . .
C24 C 0.02268(13) 0.05367(5) 0.45357(16) 0.0314(4) Uani 1 1 d . . .
H24A H 0.0702 0.0439 0.5211 0.047 Uiso 1 1 calc R . .
H24B H -0.0049 0.0305 0.4063 0.047 Uiso 1 1 calc R . .
H24C H -0.0341 0.0685 0.4757 0.047 Uiso 1 1 calc R . .
C25 C 0.00558(11) 0.09802(5) 0.27799(14) 0.0265(3) Uani 1 1 d . . .
H25A H 0.0419 0.1161 0.2351 0.040 Uiso 1 1 calc R . .
H25B H -0.0512 0.1128 0.3004 0.040 Uiso 1 1 calc R . .
H25C H -0.0219 0.0748 0.2310 0.040 Uiso 1 1 calc R . .
C26 C 0.17566(12) 0.00895(4) 0.24334(14) 0.0247(3) Uani 1 1 d . . .
C27 C 0.28318(13) -0.01074(5) 0.24015(16) 0.0312(3) Uani 1 1 d . . .
H27A H 0.3277 0.0095 0.2148 0.047 Uiso 1 1 calc R . .
H27B H 0.2733 -0.0338 0.1879 0.047 Uiso 1 1 calc R . .
H27C H 0.3155 -0.0202 0.3157 0.047 Uiso 1 1 calc R . .
C28 C 0.10666(17) -0.02425(6) 0.2845(2) 0.0437(5) Uani 1 1 d . . .
H28A H 0.0393 -0.0126 0.2878 0.066 Uiso 1 1 calc R . .
H28B H 0.1403 -0.0337 0.3596 0.066 Uiso 1 1 calc R . .
H28C H 0.0973 -0.0471 0.2318 0.066 Uiso 1 1 calc R . .
C29 C 0.12474(15) 0.02167(6) 0.11998(16) 0.0357(4) Uani 1 1 d . . .
H29A H 0.0575 0.0341 0.1193 0.054 Uiso 1 1 calc R . .
H29B H 0.1156 -0.0024 0.0714 0.054 Uiso 1 1 calc R . .
H29C H 0.1693 0.0412 0.0920 0.054 Uiso 1 1 calc R . .
C30 C -0.02516(12) 0.11780(5) -0.01128(15) 0.0279(3) Uani 1 1 d . . .
H30A H -0.0559 0.1189 0.0556 0.042 Uiso 1 1 calc R . .
H30B H 0.0073 0.0913 -0.0151 0.042 Uiso 1 1 calc R . .
H30C H -0.0790 0.1219 -0.0789 0.042 Uiso 1 1 calc R . .
C31 C 0.00578(11) 0.21127(5) 0.01397(13) 0.0227(3) Uani 1 1 d . . .
C32 C -0.00907(13) 0.21408(5) 0.13926(14) 0.0280(3) Uani 1 1 d . . .
H32A H -0.0459 0.1900 0.1573 0.042 Uiso 1 1 calc R . .
H32B H -0.0491 0.2384 0.1483 0.042 Uiso 1 1 calc R . .
H32C H 0.0585 0.2156 0.1902 0.042 Uiso 1 1 calc R . .
C33 C -0.10454(13) 0.21161(6) -0.06508(15) 0.0326(4) Uani 1 1 d . . .
H33A H -0.1432 0.1877 -0.0494 0.049 Uiso 1 1 calc R . .
H33B H -0.0976 0.2111 -0.1440 0.049 Uiso 1 1 calc R . .
H33C H -0.1414 0.2362 -0.0510 0.049 Uiso 1 1 calc R . .
C34 C 0.06519(14) 0.24994(5) -0.01325(16) 0.0320(4) Uani 1 1 d . . .
H34A H 0.0748 0.2485 -0.0912 0.048 Uiso 1 1 calc R . .
H34B H 0.1326 0.2512 0.0380 0.048 Uiso 1 1 calc R . .
H34C H 0.0253 0.2742 -0.0036 0.048 Uiso 1 1 calc R . .
C35 C 0.13279(12) 0.15439(5) -0.14045(13) 0.0256(3) Uani 1 1 d . . .
C36 C 0.04905(15) 0.16666(6) -0.24700(15) 0.0372(4) Uani 1 1 d . . .
H36A H -0.0135 0.1506 -0.2491 0.056 Uiso 1 1 calc R . .
H36B H 0.0757 0.1615 -0.3153 0.056 Uiso 1 1 calc R . .
H36C H 0.0328 0.1956 -0.2429 0.056 Uiso 1 1 calc R . .
C37 C 0.23183(14) 0.18053(6) -0.13932(16) 0.0373(4) Uani 1 1 d . . .
H37A H 0.2848 0.1733 -0.0733 0.056 Uiso 1 1 calc R . .
H37B H 0.2148 0.2094 -0.1359 0.056 Uiso 1 1 calc R . .
H37C H 0.2578 0.1752 -0.2080 0.056 Uiso 1 1 calc R . .
C38 C 0.16151(14) 0.10842(6) -0.15335(16) 0.0358(4) Uani 1 1 d . . .
H38A H 0.2133 0.1000 -0.0876 0.054 Uiso 1 1 calc R . .
H38B H 0.1894 0.1050 -0.2216 0.054 Uiso 1 1 calc R . .
H38C H 0.0997 0.0916 -0.1589 0.054 Uiso 1 1 calc R . .

loop_
_atom_site_aniso_label
_atom_site_aniso_U_11
_atom_site_aniso_U_22
_atom_site_aniso_U_33
_atom_site_aniso_U_23
_atom_site_aniso_U_13
_atom_site_aniso_U_12
Si1 0.01488(17) 0.01559(17) 0.01592(19) 0.00194(12) 0.00266(13) -0.00043(12)
Si2 0.01685(18) 0.01803(18) 0.0165(2) 0.00300(13) 0.00016(13) -0.00156(13)
Si3 0.01533(17) 0.01420(17) 0.01334(18) -0.00073(12) 0.00236(12) 0.00032(12)
Si4 0.01797(18) 0.01512(17) 0.01420(19) -0.00119(12) 0.00055(13) 0.00007(12)
Si5 0.01705(18) 0.02033(18) 0.01532(19) -0.00230(13) 0.00410(13) 0.00092(13)
Si6 0.01888(18) 0.01633(17) 0.0189(2) 0.00204(13) 0.00582(14) -0.00129(13)
Si7 0.01699(18) 0.02171(19) 0.0146(2) -0.00029(13) 0.00060(13) 0.00130(13)
C1 0.0242(7) 0.0215(7) 0.0245(8) 0.0039(5) 0.0015(5) -0.0040(5)
C2 0.0229(7) 0.0170(6) 0.0197(7) 0.0018(5) 0.0055(5) 0.0032(5)
C3 0.0313(8) 0.0190(6) 0.0224(8) 0.0007(5) -0.0004(6) -0.0040(5)
C4 0.0231(7) 0.0197(6) 0.0180(7) -0.0051(5) 0.0029(5) 0.0023(5)
C5 0.0317(8) 0.0263(7) 0.0216(8) -0.0091(6) 0.0031(6) 0.0020(6)
C6 0.0284(7) 0.0266(7) 0.0255(8) -0.0050(6) 0.0111(6) -0.0014(6)
C7 0.0254(7) 0.0270(7) 0.0274(8) -0.0076(6) 0.0010(6) 0.0072(6)
C8 0.0200(7) 0.0245(7) 0.0189(7) -0.0027(5) -0.0014(5) 0.0014(5)
C9 0.0260(8) 0.0319(8) 0.0280(9) -0.0054(6) -0.0048(6) -0.0039(6)
C10 0.0220(7) 0.0508(10) 0.0300(9) -0.0117(7) 0.0017(6) 0.0044(7)
C11 0.0319(8) 0.0299(8) 0.0247(8) 0.0040(6) -0.0061(6) 0.0039(6)
C12 0.0233(7) 0.0359(8) 0.0199(8) -0.0099(6) 0.0031(5) 0.0007(6)
C13 0.0242(7) 0.0284(7) 0.0183(7) 0.0027(5) 0.0074(5) 0.0006(5)
C14 0.0413(9) 0.0264(8) 0.0285(9) 0.0058(6) 0.0094(7) 0.0052(6)
C15 0.0490(10) 0.0415(10) 0.0213(9) 0.0043(7) 0.0150(7) 0.0036(8)
C16 0.0282(8) 0.0402(9) 0.0332(10) 0.0064(7) 0.0081(7) -0.0093(7)
C17 0.0223(7) 0.0233(7) 0.0229(8) -0.0037(5) 0.0070(5) 0.0038(5)
C18 0.0339(8) 0.0371(9) 0.0277(9) -0.0043(7) 0.0137(7) 0.0088(7)
C19 0.0222(7) 0.0281(7) 0.0274(8) 0.0014(6) 0.0052(6) 0.0055(5)
C20 0.0335(8) 0.0210(7) 0.0332(9) -0.0068(6) 0.0111(7) 0.0008(6)
C21 0.0284(7) 0.0255(7) 0.0265(8) 0.0093(6) 0.0072(6) 0.0009(6)
C22 0.0195(6) 0.0235(7) 0.0220(7) 0.0019(5) 0.0084(5) -0.0009(5)
C23 0.0282(8) 0.0341(8) 0.0314(9) -0.0098(7) 0.0129(6) -0.0006(6)
C24 0.0281(8) 0.0356(9) 0.0347(10) 0.0097(7) 0.0163(7) -0.0009(6)
C25 0.0191(7) 0.0325(8) 0.0288(8) 0.0059(6) 0.0070(6) 0.0011(5)
C26 0.0280(7) 0.0185(7) 0.0293(8) -0.0024(5) 0.0097(6) -0.0044(5)
C27 0.0376(9) 0.0221(7) 0.0362(10) -0.0014(6) 0.0131(7) 0.0031(6)
C28 0.0526(11) 0.0276(8) 0.0584(13) -0.0119(8) 0.0289(10) -0.0194(8)
C29 0.0414(9) 0.0320(8) 0.0306(9) -0.0100(7) 0.0001(7) -0.0005(7)
C30 0.0254(7) 0.0294(8) 0.0263(8) -0.0017(6) -0.0013(6) -0.0039(6)
C31 0.0219(7) 0.0253(7) 0.0196(7) -0.0012(5) 0.0011(5) 0.0039(5)
C32 0.0287(8) 0.0332(8) 0.0222(8) -0.0050(6) 0.0052(6) 0.0061(6)
C33 0.0262(8) 0.0391(9) 0.0290(9) -0.0039(7) -0.0027(6) 0.0123(6)
C34 0.0356(9) 0.0250(7) 0.0341(10) 0.0057(6) 0.0040(7) 0.0038(6)
C35 0.0242(7) 0.0358(8) 0.0161(7) -0.0016(6) 0.0024(5) 0.0066(6)
C36 0.0408(10) 0.0521(11) 0.0169(8) -0.0006(7) 0.0015(7) 0.0145(8)
C37 0.0350(9) 0.0551(11) 0.0256(9) 0.0010(7) 0.0153(7) -0.0013(8)
C38 0.0348(9) 0.0426(10) 0.0284(9) -0.0110(7) 0.0028(7) 0.0129(7)

loop_
_geom_bond_atom_site_label_1
_geom_bond_atom_site_label_2
_geom_bond_distance
_geom_bond_site_symmetry_2
_geom_bond_publ_flag
Si1 Si2 2.1984(5) . ?
Si1 Si6 2.3852(5) . ?
Si1 Si3 2.4083(5) . ?
Si2 C1 1.8955(14) . ?
Si2 Si7 2.3837(5) . ?
Si3 C2 1.9142(14) . ?
Si3 Si4 2.4454(5) . ?
Si3 Si5 2.4642(5) . ?
Si4 C3 1.8883(15) . ?
Si4 C4 1.9355(15) . ?
Si4 C8 1.9403(14) . ?
Si5 C12 1.8860(15) . ?
Si5 C13 1.9328(15) . ?
Si5 C17 1.9413(15) . ?
Si6 C21 1.8881(16) . ?
Si6 C26 1.9314(16) . ?
Si6 C22 1.9333(14) . ?
Si7 C30 1.8841(16) . ?
Si7 C35 1.9313(16) . ?
Si7 C31 1.9334(15) . ?
C1 H1A 0.9600 . ?
C1 H1B 0.9600 . ?
C1 H1C 0.9600 . ?
C2 H2A 0.9600 . ?
C2 H2B 0.9600 . ?
C2 H2C 0.9600 . ?
C3 H3A 0.9600 . ?
C3 H3B 0.9600 . ?
C3 H3C 0.9600 . ?
C4 C6 1.536(2) . ?
C4 C7 1.543(2) . ?
C4 C5 1.5449(19) . ?
C5 H5A 0.9600 . ?
C5 H5B 0.9600 . ?
C5 H5C 0.9600 . ?
C6 H6A 0.9600 . ?
C6 H6B 0.9600 . ?
C6 H6C 0.9600 . ?
C7 H7A 0.9600 . ?
C7 H7B 0.9600 . ?
C7 H7C 0.9600 . ?
C8 C10 1.538(2) . ?
C8 C11 1.538(2) . ?
C8 C9 1.544(2) . ?
C9 H9A 0.9600 . ?
C9 H9B 0.9600 . ?
C9 H9C 0.9600 . ?
C10 H10A 0.9600 . ?
C10 H10B 0.9600 . ?
C10 H10C 0.9600 . ?
C11 H11A 0.9600 . ?
C11 H11B 0.9600 . ?
C11 H11C 0.9600 . ?
C12 H12A 0.9600 . ?
C12 H12B 0.9600 . ?
C12 H12C 0.9600 . ?
C13 C14 1.535(2) . ?
C13 C16 1.534(2) . ?
C13 C15 1.542(2) . ?
C14 H14A 0.9600 . ?
C14 H14B 0.9600 . ?
C14 H14C 0.9600 . ?
C15 H15A 0.9600 . ?
C15 H15B 0.9600 . ?
C15 H15C 0.9600 . ?
C16 H16A 0.9600 . ?
C16 H16B 0.9600 . ?
C16 H16C 0.9600 . ?
C17 C19 1.535(2) . ?
C17 C18 1.546(2) . ?
C17 C20 1.546(2) . ?
C18 H18A 0.9600 . ?
C18 H18B 0.9600 . ?
C18 H18C 0.9600 . ?
C19 H19A 0.9600 . ?
C19 H19B 0.9600 . ?
C19 H19C 0.9600 . ?
C20 H20A 0.9600 . ?
C20 H20B 0.9600 . ?
C20 H20C 0.9600 . ?
C21 H21A 0.9600 . ?
C21 H21B 0.9600 . ?
C21 H21C 0.9600 . ?
C22 C25 1.529(2) . ?
C22 C23 1.542(2) . ?
C22 C24 1.545(2) . ?
C23 H23A 0.9600 . ?
C23 H23B 0.9600 . ?
C23 H23C 0.9600 . ?
C24 H24A 0.9600 . ?
C24 H24B 0.9600 . ?
C24 H24C 0.9600 . ?
C25 H25A 0.9600 . ?
C25 H25B 0.9600 . ?
C25 H25C 0.9600 . ?
C26 C29 1.535(2) . ?
C26 C28 1.540(2) . ?
C26 C27 1.542(2) . ?
C27 H27A 0.9600 . ?
C27 H27B 0.9600 . ?
C27 H27C 0.9600 . ?
C28 H28A 0.9600 . ?
C28 H28B 0.9600 . ?
C28 H28C 0.9600 . ?
C29 H29A 0.9600 . ?
C29 H29B 0.9600 . ?
C29 H29C 0.9600 . ?
C30 H30A 0.9600 . ?
C30 H30B 0.9600 . ?
C30 H30C 0.9600 . ?
C31 C34 1.537(2) . ?
C31 C32 1.542(2) . ?
C31 C33 1.544(2) . ?
C32 H32A 0.9600 . ?
C32 H32B 0.9600 . ?
C32 H32C 0.9600 . ?
C33 H33A 0.9600 . ?
C33 H33B 0.9600 . ?
C33 H33C 0.9600 . ?
C34 H34A 0.9600 . ?
C34 H34B 0.9600 . ?
C34 H34C 0.9600 . ?
C35 C37 1.536(2) . ?
C35 C36 1.542(2) . ?
C35 C38 1.546(2) . ?
C36 H36A 0.9600 . ?
C36 H36B 0.9600 . ?
C36 H36C 0.9600 . ?
C37 H37A 0.9600 . ?
C37 H37B 0.9600 . ?
C37 H37C 0.9600 . ?
C38 H38A 0.9600 . ?
C38 H38B 0.9600 . ?
C38 H38C 0.9600 . ?

loop_
_cod_related_entry_id
_cod_related_entry_database
_cod_related_entry_code
1 ChemSpider 21193212
